data_7052746
loop_
_publ_author_name
'Cao, Duxia'
'Zhao, Haiyan'
'Gabba\"i, Fran\,cois P.'

_publ_section_title
;
 A sandwich complex of trimesitylborane Mes3B: synthesis,
 characterization and anion binding properties of Mes2B[(\h6-Mes)FeCp]+
;
_journal_issue 10
_journal_name_full 'New Journal of Chemistry'
_journal_page_first 2299
_journal_paper_doi 10.1039/c1nj20290a
_journal_volume 35
_journal_year 2011
_chemical_formula_sum 'C32 H38 B F Fe'
_chemical_formula_weight 508.28
_chemical_name_systematic
;
?
;
_space_group_IT_number 33
_symmetry_cell_setting orthorhombic
_symmetry_space_group_name_Hall 'P 2c -2n'
_symmetry_space_group_name_H-M 'P n a 21'
_atom_sites_solution_hydrogens geom
_atom_sites_solution_primary direct
_atom_sites_solution_secondary difmap
_audit_creation_method SHELXL-97
_cell_angle_alpha 90.00
_cell_angle_beta 90.00
_cell_angle_gamma 90.00
_cell_formula_units_Z 4
_cell_length_a 17.1967(10)
_cell_length_b 17.6328(10)
_cell_length_c 8.5350(5)
_cell_measurement_temperature 110(2)
_cell_volume 2588.0(3)
_computing_cell_refinement 'Bruker APEX'
_computing_data_collection 'Bruker APEX'
_computing_data_reduction 'Bruker APEX'
_computing_molecular_graphics 'Bruker SHELXTL'
_computing_publication_material 'Bruker SHELXTL'
_computing_structure_refinement 'SHELXL-97 (Sheldrick, 1997)'
_computing_structure_solution 'SHELXS-97 (Sheldrick, 1990)'
_diffrn_ambient_temperature 110(2)
_diffrn_measured_fraction_theta_full 0.999
_diffrn_measured_fraction_theta_max 0.999
_diffrn_measurement_device_type 'CCD area detector'
_diffrn_measurement_method 'phi and omega scans'
_diffrn_radiation_monochromator graphite
_diffrn_radiation_source 'fine-focus sealed tube'
_diffrn_radiation_type MoK\a
_diffrn_radiation_wavelength 0.71073
_diffrn_reflns_av_R_equivalents 0.0637
_diffrn_reflns_av_sigmaI/netI 0.0711
_diffrn_reflns_limit_h_max 22
_diffrn_reflns_limit_h_min -22
_diffrn_reflns_limit_k_max 23
_diffrn_reflns_limit_k_min -23
_diffrn_reflns_limit_l_max 11
_diffrn_reflns_limit_l_min -11
_diffrn_reflns_number 31109
_diffrn_reflns_theta_full 28.35
_diffrn_reflns_theta_max 28.35
_diffrn_reflns_theta_min 2.31
_exptl_absorpt_coefficient_mu 0.609
_exptl_absorpt_correction_T_max 0.9586
_exptl_absorpt_correction_T_min 0.8151
_exptl_absorpt_correction_type multi-scan
_exptl_absorpt_process_details sadabs
_exptl_crystal_colour yellow
_exptl_crystal_density_diffrn 1.305
_exptl_crystal_density_method 'not measured'
_exptl_crystal_description needle
_exptl_crystal_F_000 1080
_exptl_crystal_size_max 0.35
_exptl_crystal_size_mid 0.09
_exptl_crystal_size_min 0.07
_refine_diff_density_max 0.309
_refine_diff_density_min -0.355
_refine_diff_density_rms 0.047
_refine_ls_abs_structure_details 'Flack H D (1983), Acta Cryst. A39, 876-881'
_refine_ls_abs_structure_Flack 0.676(11)
_refine_ls_extinction_method none
_refine_ls_goodness_of_fit_ref 0.863
_refine_ls_hydrogen_treatment constr
_refine_ls_matrix_type full
_refine_ls_number_parameters 326
_refine_ls_number_reflns 6449
_refine_ls_number_restraints 1
_refine_ls_restrained_S_all 0.863
_refine_ls_R_factor_all 0.0508
_refine_ls_R_factor_gt 0.0347
_refine_ls_shift/su_max 0.001
_refine_ls_shift/su_mean 0.000
_refine_ls_structure_factor_coef Fsqd
_refine_ls_weighting_details 'calc w=1/[\s^2^(Fo^2^)+(0.0214P)^2^+0.0000P] where P=(Fo^2^+2Fc^2^)/3'
_refine_ls_weighting_scheme calc
_refine_ls_wR_factor_gt 0.0581
_refine_ls_wR_factor_ref 0.0618
_reflns_number_gt 4877
_reflns_number_total 6449
_reflns_threshold_expression >2sigma(I)
_cod_data_source_file c1nj20290a.txt
_cod_data_source_block caof
_cod_depositor_comments
;
The following automatic conversions were performed:

'_refine_ls_hydrogen_treatment' value 'constra' was replaced with the
value 'constr' as specified in the replacement file
'src/cod-tools/trunk/data/replacement-values/replacement_values.lst'.

Automatic conversion script
Id: cif_fix_values 5376 2017-05-30 11:51:03Z andrius 
;
_cod_original_sg_symbol_H-M Pna21
_cod_database_code 7052746

loop_
_symmetry_equiv_pos_as_xyz
'x, y, z'
'-x, -y, z+1/2'
'-x+1/2, y+1/2, z+1/2'
'x+1/2, -y+1/2, z'

loop_
_atom_site_label
_atom_site_type_symbol
_atom_site_fract_x
_atom_site_fract_y
_atom_site_fract_z
_atom_site_U_iso_or_equiv
_atom_site_adp_type
_atom_site_occupancy
_atom_site_symmetry_multiplicity
_atom_site_calc_flag
_atom_site_refinement_flags
Fe1 Fe 0.124105(16) -0.151082(15) 0.91804(4) 0.01860(7) Uani 1 1 d .
F1 F 0.12598(6) 0.01836(6) 0.67504(13) 0.0207(3) Uani 1 1 d .
C1 C 0.12929(15) -0.26198(13) 0.8415(3) 0.0312(6) Uani 1 1 d .
H1A H 0.1622 -0.3029 0.8881 0.037 Uiso 1 1 calc R
B1 B 0.18675(14) 0.03338(14) 0.7908(3) 0.0189(5) Uani 1 1 d .
C2 C 0.15179(14) -0.21270(13) 0.7207(3) 0.0273(6) Uani 1 1 d .
H2A H 0.2031 -0.2127 0.6654 0.033 Uiso 1 1 calc R
C3 C 0.08809(14) -0.16275(13) 0.6899(3) 0.0262(6) Uani 1 1 d .
H3A H 0.0866 -0.1218 0.6089 0.031 Uiso 1 1 calc R
C4 C 0.02753(15) -0.18188(14) 0.7947(3) 0.0320(6) Uani 1 1 d .
H4A H -0.0245 -0.1568 0.8005 0.038 Uiso 1 1 calc R
C5 C 0.05295(14) -0.24288(12) 0.8891(3) 0.0335(6) Uani 1 1 d .
H5A H 0.0221 -0.2686 0.9731 0.040 Uiso 1 1 calc R
C6 C 0.13628(14) -0.14950(12) 1.1624(3) 0.0244(5) Uani 1 1 d .
C7 C 0.20900(13) -0.14699(12) 1.0880(3) 0.0220(5) Uani 1 1 d .
H7A H 0.2440 -0.1919 1.0994 0.026 Uiso 1 1 calc R
C8 C 0.22686(12) -0.09340(12) 0.9695(2) 0.0203(5) Uani 1 1 d .
C9 C 0.17185(10) -0.03629(10) 0.9225(3) 0.0168(4) Uani 1 1 d .
C10 C 0.09612(13) -0.04232(12) 0.9951(2) 0.0195(5) Uani 1 1 d .
C11 C 0.08014(13) -0.09602(12) 1.1127(3) 0.0228(5) Uani 1 1 d .
H11A H 0.0246 -0.1052 1.1415 0.027 Uiso 1 1 calc R
C12 C 0.11716(15) -0.21034(13) 1.2797(3) 0.0334(6) Uani 1 1 d .
H12C H 0.1443 -0.1999 1.3783 0.050 Uiso 1 1 calc R
H12B H 0.1338 -0.2597 1.2389 0.050 Uiso 1 1 calc R
H12A H 0.0609 -0.2111 1.2983 0.050 Uiso 1 1 calc R
C13 C 0.30533(11) -0.10245(12) 0.8925(3) 0.0299(6) Uani 1 1 d .
H13C H 0.3414 -0.0646 0.9349 0.045 Uiso 1 1 calc R
H13B H 0.3001 -0.0951 0.7792 0.045 Uiso 1 1 calc R
H13A H 0.3255 -0.1535 0.9134 0.045 Uiso 1 1 calc R
C14 C 0.02779(11) 0.00666(11) 0.9439(3) 0.0271(6) Uani 1 1 d .
H14C H 0.0363 0.0590 0.9783 0.041 Uiso 1 1 calc R
H14B H -0.0202 -0.0128 0.9910 0.041 Uiso 1 1 calc R
H14A H 0.0233 0.0053 0.8295 0.041 Uiso 1 1 calc R
C15 C 0.16475(13) 0.11918(12) 0.8633(3) 0.0174(5) Uani 1 1 d .
C16 C 0.14409(13) 0.17631(13) 0.7533(3) 0.0205(5) Uani 1 1 d .
C17 C 0.11571(12) 0.24669(14) 0.8026(3) 0.0244(6) Uani 1 1 d .
H17A H 0.1010 0.2829 0.7257 0.029 Uiso 1 1 calc R
C18 C 0.10833(13) 0.26558(12) 0.9583(3) 0.0240(6) Uani 1 1 d .
C19 C 0.13453(13) 0.21254(13) 1.0658(3) 0.0227(6) Uani 1 1 d .
H19A H 0.1340 0.2255 1.1738 0.027 Uiso 1 1 calc R
C20 C 0.16167(13) 0.14104(12) 1.0226(3) 0.0192(5) Uani 1 1 d .
C21 C 0.18405(14) 0.09040(12) 1.1592(3) 0.0282(6) Uani 1 1 d .
H21C H 0.2115 0.1205 1.2384 0.042 Uiso 1 1 calc R
H21B H 0.2181 0.0497 1.1219 0.042 Uiso 1 1 calc R
H21A H 0.1370 0.0684 1.2054 0.042 Uiso 1 1 calc R
C22 C 0.15107(13) 0.16557(13) 0.5775(3) 0.0271(6) Uani 1 1 d .
H22C H 0.1420 0.2141 0.5247 0.041 Uiso 1 1 calc R
H22B H 0.1124 0.1285 0.5422 0.041 Uiso 1 1 calc R
H22A H 0.2033 0.1471 0.5520 0.041 Uiso 1 1 calc R
C23 C 0.07274(15) 0.33955(12) 1.0127(3) 0.0358(6) Uani 1 1 d .
H23C H 0.1089 0.3654 1.0835 0.054 Uiso 1 1 calc R
H23B H 0.0239 0.3292 1.0680 0.054 Uiso 1 1 calc R
H23A H 0.0623 0.3719 0.9217 0.054 Uiso 1 1 calc R
C24 C 0.27169(12) 0.03691(11) 0.6980(2) 0.0196(5) Uani 1 1 d .
C25 C 0.28066(12) 0.00775(12) 0.5442(3) 0.0217(5) Uani 1 1 d .
C26 C 0.34864(12) 0.01973(12) 0.4579(3) 0.0266(6) Uani 1 1 d .
H26A H 0.3515 0.0013 0.3535 0.032 Uiso 1 1 calc R
C27 C 0.41212(14) 0.05791(12) 0.5207(3) 0.0286(6) Uani 1 1 d .
C28 C 0.40552(13) 0.08334(12) 0.6712(3) 0.0271(6) Uani 1 1 d .
H28A H 0.4487 0.1084 0.7175 0.033 Uiso 1 1 calc R
C29 C 0.33756(13) 0.07401(12) 0.7603(3) 0.0227(5) Uani 1 1 d .
C30 C 0.34146(11) 0.10207(12) 0.9281(3) 0.0302(5) Uani 1 1 d .
H30C H 0.3226 0.0623 0.9988 0.045 Uiso 1 1 calc R
H30B H 0.3089 0.1474 0.9394 0.045 Uiso 1 1 calc R
H30A H 0.3954 0.1146 0.9546 0.045 Uiso 1 1 calc R
C31 C 0.22157(13) -0.04324(13) 0.4658(2) 0.0304(6) Uani 1 1 d .
H31C H 0.2058 -0.0833 0.5387 0.046 Uiso 1 1 calc R
H31B H 0.2447 -0.0662 0.3721 0.046 Uiso 1 1 calc R
H31A H 0.1760 -0.0133 0.4356 0.046 Uiso 1 1 calc R
C32 C 0.48678(12) 0.06498(13) 0.4279(4) 0.0464(7) Uani 1 1 d .
H32C H 0.5202 0.1034 0.4764 0.070 Uiso 1 1 calc R
H32B H 0.4747 0.0800 0.3201 0.070 Uiso 1 1 calc R
H32A H 0.5138 0.0161 0.4273 0.070 Uiso 1 1 calc R

loop_
_atom_site_aniso_label
_atom_site_aniso_U_11
_atom_site_aniso_U_22
_atom_site_aniso_U_33
_atom_site_aniso_U_23
_atom_site_aniso_U_13
_atom_site_aniso_U_12
Fe1 0.02157(14) 0.01644(13) 0.01779(14) -0.00036(17) 0.00037(17) -0.00184(13)
F1 0.0197(6) 0.0222(7) 0.0202(7) 0.0014(6) -0.0030(6) -0.0027(5)
C1 0.0478(17) 0.0202(13) 0.0257(13) -0.0059(10) -0.0073(13) -0.0020(12)
B1 0.0175(13) 0.0211(14) 0.0181(13) -0.0003(11) -0.0033(11) -0.0018(11)
C2 0.0353(14) 0.0257(13) 0.0211(13) -0.0070(11) 0.0014(11) -0.0008(11)
C3 0.0338(15) 0.0257(14) 0.0190(13) -0.0031(10) -0.0074(11) -0.0038(11)
C4 0.0260(14) 0.0358(14) 0.0342(15) -0.0074(12) -0.0021(11) -0.0064(12)
C5 0.0415(15) 0.0279(13) 0.0310(17) -0.0030(12) 0.0027(13) -0.0163(11)
C6 0.0408(15) 0.0188(12) 0.0137(11) 0.0004(10) -0.0014(11) -0.0084(11)
C7 0.0272(13) 0.0158(11) 0.0229(13) 0.0003(10) -0.0050(10) -0.0005(10)
C8 0.0213(12) 0.0190(11) 0.0206(12) -0.0002(9) -0.0046(9) -0.0025(9)
C9 0.0177(9) 0.0147(9) 0.0181(10) -0.0027(12) -0.0010(12) -0.0014(8)
C10 0.0215(12) 0.0159(12) 0.0210(12) -0.0045(9) 0.0020(9) -0.0025(9)
C11 0.0273(13) 0.0193(12) 0.0219(12) -0.0052(10) 0.0050(10) -0.0046(10)
C12 0.0530(18) 0.0252(13) 0.0220(13) 0.0040(10) 0.0011(13) -0.0075(12)
C13 0.0197(11) 0.0241(12) 0.0461(18) 0.0117(12) 0.0017(12) 0.0053(9)
C14 0.0202(11) 0.0236(11) 0.0374(17) 0.0054(11) 0.0055(12) 0.0032(9)
C15 0.0141(11) 0.0176(12) 0.0204(12) 0.0017(9) 0.0009(9) -0.0013(9)
C16 0.0179(13) 0.0203(12) 0.0233(13) 0.0016(11) -0.0016(10) -0.0034(10)
C17 0.0198(14) 0.0162(12) 0.0371(16) 0.0108(11) -0.0029(11) -0.0009(11)
C18 0.0192(13) 0.0184(12) 0.0343(17) -0.0035(10) 0.0007(10) -0.0021(9)
C19 0.0216(14) 0.0219(13) 0.0247(14) -0.0066(11) 0.0046(10) -0.0051(10)
C20 0.0190(12) 0.0183(12) 0.0204(13) 0.0037(10) -0.0013(10) -0.0049(10)
C21 0.0422(15) 0.0221(13) 0.0204(13) -0.0006(10) -0.0029(11) -0.0015(11)
C22 0.0276(13) 0.0277(14) 0.0260(14) 0.0063(11) -0.0024(10) -0.0012(10)
C23 0.0385(15) 0.0249(14) 0.0441(16) -0.0058(12) -0.0030(13) 0.0026(11)
C24 0.0207(12) 0.0138(11) 0.0241(13) 0.0041(9) -0.0001(10) 0.0014(9)
C25 0.0221(12) 0.0185(11) 0.0246(13) 0.0053(10) 0.0040(11) 0.0007(9)
C26 0.0284(13) 0.0220(12) 0.0293(16) 0.0046(10) 0.0091(10) 0.0057(10)
C27 0.0217(13) 0.0161(12) 0.0479(17) 0.0080(12) 0.0127(12) 0.0046(10)
C28 0.0175(12) 0.0174(12) 0.0464(16) 0.0064(11) 0.0001(12) -0.0009(10)
C29 0.0218(12) 0.0153(11) 0.0311(14) 0.0065(10) -0.0011(11) 0.0010(10)
C30 0.0240(11) 0.0309(12) 0.0358(14) 0.0002(14) -0.0058(14) -0.0059(9)
C31 0.0333(14) 0.0355(15) 0.0225(14) -0.0043(10) 0.0053(10) -0.0023(11)
C32 0.0298(13) 0.0319(13) 0.077(2) -0.0034(18) 0.0280(19) 0.0018(10)

loop_
_atom_type_symbol
_atom_type_description
_atom_type_scat_dispersion_real
_atom_type_scat_dispersion_imag
_atom_type_scat_source
Fe Fe 0.3463 0.8444 'International Tables Vol C Tables 4.2.6.8 and 6.1.1.4'
C C 0.0033 0.0016 'International Tables Vol C Tables 4.2.6.8 and 6.1.1.4'
H H 0.0000 0.0000 'International Tables Vol C Tables 4.2.6.8 and 6.1.1.4'
B B 0.0013 0.0007 'International Tables Vol C Tables 4.2.6.8 and 6.1.1.4'
F F 0.0171 0.0103 'International Tables Vol C Tables 4.2.6.8 and 6.1.1.4'

loop_
_geom_angle_atom_site_label_1
_geom_angle_atom_site_label_2
_geom_angle_atom_site_label_3
_geom_angle
C4 Fe1 C5 40.49(9)
C4 Fe1 C3 40.39(9)
C5 Fe1 C3 68.01(10)
C4 Fe1 C7 161.81(10)
C5 Fe1 C7 122.49(9)
C3 Fe1 C7 152.28(10)
C4 Fe1 C2 68.02(10)
C5 Fe1 C2 67.79(9)
C3 Fe1 C2 40.68(9)
C7 Fe1 C2 115.51(9)
C4 Fe1 C1 67.64(10)
C5 Fe1 C1 40.29(9)
C3 Fe1 C1 67.55(9)
C7 Fe1 C1 103.03(9)
C2 Fe1 C1 39.78(9)
C4 Fe1 C11 104.01(10)
C5 Fe1 C11 104.48(9)
C3 Fe1 C11 134.33(9)
C7 Fe1 C11 71.13(9)
C2 Fe1 C11 171.56(9)
C1 Fe1 C11 135.65(9)
C4 Fe1 C10 102.71(9)
C5 Fe1 C10 128.95(9)
C3 Fe1 C10 108.78(9)
C7 Fe1 C10 84.78(9)
C2 Fe1 C10 142.83(9)
C1 Fe1 C10 169.11(10)
C11 Fe1 C10 39.62(8)
C4 Fe1 C8 158.17(9)
C5 Fe1 C8 156.75(9)
C3 Fe1 C8 120.28(9)
C7 Fe1 C8 39.99(8)
C2 Fe1 C8 103.52(9)
C1 Fe1 C8 119.49(9)
C11 Fe1 C8 84.92(9)
C10 Fe1 C8 71.35(8)
C4 Fe1 C6 126.76(10)
C5 Fe1 C6 100.98(10)
C3 Fe1 C6 167.11(11)
C7 Fe1 C6 39.45(8)
C2 Fe1 C6 142.88(10)
C1 Fe1 C6 108.85(9)
C11 Fe1 C6 39.71(9)
C10 Fe1 C6 72.34(9)
C8 Fe1 C6 72.50(8)
C4 Fe1 C9 124.17(9)
C5 Fe1 C9 163.90(9)
C3 Fe1 C9 102.87(9)
C7 Fe1 C9 71.86(8)
C2 Fe1 C9 114.59(9)
C1 Fe1 C9 150.14(9)
C11 Fe1 C9 71.84(9)
C10 Fe1 C9 39.52(7)
C8 Fe1 C9 39.29(7)
C6 Fe1 C9 86.14(9)
C2 C1 C5 108.6(2)
C2 C1 Fe1 69.98(13)
C5 C1 Fe1 69.11(13)
C2 C1 H1A 125.7
C5 C1 H1A 125.7
Fe1 C1 H1A 125.7
F1 B1 C24 108.22(17)
F1 B1 C15 104.55(17)
C24 B1 C15 109.87(17)
F1 B1 C9 102.13(16)
C24 B1 C9 118.60(17)
C15 B1 C9 112.17(18)
C1 C2 C3 107.8(2)
C1 C2 Fe1 70.23(13)
C3 C2 Fe1 69.40(13)
C1 C2 H2A 126.1
C3 C2 H2A 126.1
Fe1 C2 H2A 126.1
C4 C3 C2 107.5(2)
C4 C3 Fe1 69.29(14)
C2 C3 Fe1 69.92(13)
C4 C3 H3A 126.2
C2 C3 H3A 126.2
Fe1 C3 H3A 126.2
C5 C4 C3 108.3(2)
C5 C4 Fe1 69.91(14)
C3 C4 Fe1 70.31(14)
C5 C4 H4A 125.8
C3 C4 H4A 125.8
Fe1 C4 H4A 125.8
C4 C5 C1 107.7(2)
C4 C5 Fe1 69.60(13)
C1 C5 Fe1 70.60(13)
C4 C5 H5A 126.1
C1 C5 H5A 126.1
Fe1 C5 H5A 126.1
C7 C6 C11 116.9(2)
C7 C6 C12 121.2(2)
C11 C6 C12 121.7(2)
C7 C6 Fe1 68.86(13)
C11 C6 Fe1 69.07(13)
C12 C6 Fe1 129.13(16)
C6 C7 C8 122.5(2)
C6 C7 Fe1 71.68(13)
C8 C7 Fe1 71.01(12)
C6 C7 H7A 117.9
C8 C7 H7A 117.9
Fe1 C7 H7A 117.9
C7 C8 C9 121.5(2)
C7 C8 C13 115.71(19)
C9 C8 C13 122.71(19)
C7 C8 Fe1 69.00(12)
C9 C8 Fe1 74.07(11)
C13 C8 Fe1 127.88(15)
C8 C9 C10 114.90(19)
C8 C9 B1 126.62(18)
C10 C9 B1 118.46(17)
C8 C9 Fe1 66.64(11)
C10 C9 Fe1 66.48(10)
B1 C9 Fe1 136.14(16)
C11 C10 C9 122.1(2)
C11 C10 C14 115.83(19)
C9 C10 C14 122.03(19)
C11 C10 Fe1 69.58(12)
C9 C10 Fe1 74.00(11)
C14 C10 Fe1 127.56(15)
C10 C11 C6 121.9(2)
C10 C11 Fe1 70.80(13)
C6 C11 Fe1 71.21(13)
C10 C11 H11A 118.1
C6 C11 H11A 118.1
Fe1 C11 H11A 118.1
C6 C12 H12C 109.5
C6 C12 H12B 109.5
H12C C12 H12B 109.5
C6 C12 H12A 109.5
H12C C12 H12A 109.5
H12B C12 H12A 109.5
C8 C13 H13C 109.5
C8 C13 H13B 109.5
H13C C13 H13B 109.5
C8 C13 H13A 109.5
H13C C13 H13A 109.5
H13B C13 H13A 109.5
C10 C14 H14C 109.5
C10 C14 H14B 109.5
H14C C14 H14B 109.5
C10 C14 H14A 109.5
H14C C14 H14A 109.5
H14B C14 H14A 109.5
C20 C15 C16 115.6(2)
C20 C15 B1 127.49(19)
C16 C15 B1 116.88(19)
C17 C16 C15 121.2(2)
C17 C16 C22 115.8(2)
C15 C16 C22 123.0(2)
C18 C17 C16 122.5(2)
C18 C17 H17A 118.7
C16 C17 H17A 118.7
C17 C18 C19 116.5(2)
C17 C18 C23 122.8(2)
C19 C18 C23 120.7(2)
C18 C19 C20 123.0(2)
C18 C19 H19A 118.5
C20 C19 H19A 118.5
C19 C20 C15 120.8(2)
C19 C20 C21 114.5(2)
C15 C20 C21 124.64(19)
C20 C21 H21C 109.5
C20 C21 H21B 109.5
H21C C21 H21B 109.5
C20 C21 H21A 109.5
H21C C21 H21A 109.5
H21B C21 H21A 109.5
C16 C22 H22C 109.5
C16 C22 H22B 109.5
H22C C22 H22B 109.5
C16 C22 H22A 109.5
H22C C22 H22A 109.5
H22B C22 H22A 109.5
C18 C23 H23C 109.5
C18 C23 H23B 109.5
H23C C23 H23B 109.5
C18 C23 H23A 109.5
H23C C23 H23A 109.5
H23B C23 H23A 109.5
C29 C24 C25 115.4(2)
C29 C24 B1 122.87(19)
C25 C24 B1 121.52(19)
C26 C25 C24 121.6(2)
C26 C25 C31 114.7(2)
C24 C25 C31 123.52(19)
C27 C26 C25 121.8(2)
C27 C26 H26A 119.1
C25 C26 H26A 119.1
C28 C27 C26 117.2(2)
C28 C27 C32 122.4(2)
C26 C27 C32 120.3(2)
C27 C28 C29 122.7(2)
C27 C28 H28A 118.6
C29 C28 H28A 118.6
C28 C29 C24 121.2(2)
C28 C29 C30 115.9(2)
C24 C29 C30 122.8(2)
C29 C30 H30C 109.5
C29 C30 H30B 109.5
H30C C30 H30B 109.5
C29 C30 H30A 109.5
H30C C30 H30A 109.5
H30B C30 H30A 109.5
C25 C31 H31C 109.5
C25 C31 H31B 109.5
H31C C31 H31B 109.5
C25 C31 H31A 109.5
H31C C31 H31A 109.5
H31B C31 H31A 109.5
C27 C32 H32C 109.5
C27 C32 H32B 109.5
H32C C32 H32B 109.5
C27 C32 H32A 109.5
H32C C32 H32A 109.5
H32B C32 H32A 109.5

loop_
_geom_bond_atom_site_label_1
_geom_bond_atom_site_label_2
_geom_bond_distance
Fe1 C4 2.040(2)
Fe1 C5 2.044(2)
Fe1 C3 2.053(2)
Fe1 C7 2.059(2)
Fe1 C2 2.060(2)
Fe1 C1 2.064(2)
Fe1 C11 2.068(2)
Fe1 C10 2.084(2)
Fe1 C8 2.086(2)
Fe1 C6 2.096(2)
Fe1 C9 2.1847(17)
F1 B1 1.462(3)
C1 C2 1.403(3)
C1 C5 1.415(3)
C1 H1A 1.0000
B1 C24 1.663(3)
B1 C15 1.678(3)
B1 C9 1.685(3)
C2 C3 1.430(3)
C2 H2A 1.0000
C3 C4 1.413(3)
C3 H3A 1.0000
C4 C5 1.413(3)
C4 H4A 1.0000
C5 H5A 1.0000
C6 C7 1.403(3)
C6 C11 1.414(3)
C6 C12 1.504(3)
C7 C8 1.418(3)
C7 H7A 1.0000
C8 C9 1.439(3)
C8 C13 1.510(3)
C9 C10 1.446(3)
C10 C11 1.407(3)
C10 C14 1.522(3)
C11 H11A 1.0000
C12 H12C 0.9800
C12 H12B 0.9800
C12 H12A 0.9800
C13 H13C 0.9800
C13 H13B 0.9800
C13 H13A 0.9800
C14 H14C 0.9800
C14 H14B 0.9800
C14 H14A 0.9800
C15 C20 1.415(3)
C15 C16 1.422(3)
C16 C17 1.398(3)
C16 C22 1.518(3)
C17 C18 1.376(4)
C17 H17A 0.9500
C18 C19 1.385(3)
C18 C23 1.513(3)
C19 C20 1.394(3)
C19 H19A 0.9500
C20 C21 1.518(3)
C21 H21C 0.9800
C21 H21B 0.9800
C21 H21A 0.9800
C22 H22C 0.9800
C22 H22B 0.9800
C22 H22A 0.9800
C23 H23C 0.9800
C23 H23B 0.9800
C23 H23A 0.9800
C24 C29 1.412(3)
C24 C25 1.418(3)
C25 C26 1.398(3)
C25 C31 1.513(3)
C26 C27 1.390(3)
C26 H26A 0.9500
C27 C28 1.366(3)
C27 C32 1.513(3)
C28 C29 1.404(3)
C28 H28A 0.9500
C29 C30 1.516(4)
C30 H30C 0.9800
C30 H30B 0.9800
C30 H30A 0.9800
C31 H31C 0.9800
C31 H31B 0.9800
C31 H31A 0.9800
C32 H32C 0.9800
C32 H32B 0.9800
C32 H32A 0.9800

loop_
_geom_torsion_atom_site_label_1
_geom_torsion_atom_site_label_2
_geom_torsion_atom_site_label_3
_geom_torsion_atom_site_label_4
_geom_torsion
C4 Fe1 C1 C2 82.04(15)
C5 Fe1 C1 C2 120.2(2)
C3 Fe1 C1 C2 38.18(14)
C7 Fe1 C1 C2 -114.38(15)
C11 Fe1 C1 C2 169.39(15)
C10 Fe1 C1 C2 110.5(5)
C8 Fe1 C1 C2 -74.96(16)
C6 Fe1 C1 C2 -155.06(15)
C9 Fe1 C1 C2 -38.2(3)
C4 Fe1 C1 C5 -38.16(14)
C3 Fe1 C1 C5 -82.01(16)
C7 Fe1 C1 C5 125.42(15)
C2 Fe1 C1 C5 -120.2(2)
C11 Fe1 C1 C5 49.2(2)
C10 Fe1 C1 C5 -9.7(6)
C8 Fe1 C1 C5 164.84(14)
C6 Fe1 C1 C5 84.75(16)
C9 Fe1 C1 C5 -158.37(17)
C5 C1 C2 C3 -1.0(3)
Fe1 C1 C2 C3 -59.48(15)
C5 C1 C2 Fe1 58.45(16)
C4 Fe1 C2 C1 -81.00(16)
C5 Fe1 C2 C1 -37.14(14)
C3 Fe1 C2 C1 -118.8(2)
C7 Fe1 C2 C1 79.48(16)
C11 Fe1 C2 C1 -61.3(7)
C10 Fe1 C2 C1 -162.97(16)
C8 Fe1 C2 C1 120.16(15)
C6 Fe1 C2 C1 41.4(2)
C9 Fe1 C2 C1 160.22(14)
C4 Fe1 C2 C3 37.78(14)
C5 Fe1 C2 C3 81.65(15)
C7 Fe1 C2 C3 -161.73(13)
C1 Fe1 C2 C3 118.8(2)
C11 Fe1 C2 C3 57.5(7)
C10 Fe1 C2 C3 -44.2(2)
C8 Fe1 C2 C3 -121.05(14)
C6 Fe1 C2 C3 160.19(17)
C9 Fe1 C2 C3 -81.00(15)
C1 C2 C3 C4 0.7(3)
Fe1 C2 C3 C4 -59.31(16)
C1 C2 C3 Fe1 60.01(16)
C5 Fe1 C3 C4 37.72(14)
C7 Fe1 C3 C4 156.21(18)
C2 Fe1 C3 C4 118.8(2)
C1 Fe1 C3 C4 81.40(16)
C11 Fe1 C3 C4 -51.28(19)
C10 Fe1 C3 C4 -87.65(15)
C8 Fe1 C3 C4 -166.55(14)
C6 Fe1 C3 C4 5.2(5)
C9 Fe1 C3 C4 -128.35(14)
C4 Fe1 C3 C2 -118.8(2)
C5 Fe1 C3 C2 -81.04(15)
C7 Fe1 C3 C2 37.5(2)
C1 Fe1 C3 C2 -37.36(13)
C11 Fe1 C3 C2 -170.04(14)
C10 Fe1 C3 C2 153.59(13)
C8 Fe1 C3 C2 74.69(16)
C6 Fe1 C3 C2 -113.6(4)
C9 Fe1 C3 C2 112.89(14)
C2 C3 C4 C5 -0.1(3)
Fe1 C3 C4 C5 -59.80(16)
C2 C3 C4 Fe1 59.71(15)
C3 Fe1 C4 C5 119.1(2)
C7 Fe1 C4 C5 -23.9(4)
C2 Fe1 C4 C5 81.08(15)
C1 Fe1 C4 C5 37.97(14)
C11 Fe1 C4 C5 -96.00(15)
C10 Fe1 C4 C5 -136.74(14)
C8 Fe1 C4 C5 151.8(2)
C6 Fe1 C4 C5 -59.43(18)
C9 Fe1 C4 C5 -173.36(14)
C5 Fe1 C4 C3 -119.1(2)
C7 Fe1 C4 C3 -143.1(3)
C2 Fe1 C4 C3 -38.04(13)
C1 Fe1 C4 C3 -81.15(15)
C11 Fe1 C4 C3 144.88(14)
C10 Fe1 C4 C3 104.14(14)
C8 Fe1 C4 C3 32.7(3)
C6 Fe1 C4 C3 -178.55(13)
C9 Fe1 C4 C3 67.52(17)
C3 C4 C5 C1 -0.5(3)
Fe1 C4 C5 C1 -60.60(16)
C3 C4 C5 Fe1 60.06(16)
C2 C1 C5 C4 1.0(3)
Fe1 C1 C5 C4 59.96(16)
C2 C1 C5 Fe1 -58.99(16)
C3 Fe1 C5 C4 -37.63(14)
C7 Fe1 C5 C4 171.36(14)
C2 Fe1 C5 C4 -81.69(15)
C1 Fe1 C5 C4 -118.4(2)
C11 Fe1 C5 C4 94.75(16)
C10 Fe1 C5 C4 59.27(18)
C8 Fe1 C5 C4 -153.6(2)
C6 Fe1 C5 C4 135.35(15)
C9 Fe1 C5 C4 20.2(4)
C4 Fe1 C5 C1 118.4(2)
C3 Fe1 C5 C1 80.75(16)
C7 Fe1 C5 C1 -70.26(17)
C2 Fe1 C5 C1 36.69(14)
C11 Fe1 C5 C1 -146.87(14)
C10 Fe1 C5 C1 177.65(14)
C8 Fe1 C5 C1 -35.2(3)
C6 Fe1 C5 C1 -106.27(15)
C9 Fe1 C5 C1 138.6(3)
C4 Fe1 C6 C7 163.43(14)
C5 Fe1 C6 C7 128.71(14)
C3 Fe1 C6 C7 159.2(4)
C2 Fe1 C6 C7 61.2(2)
C1 Fe1 C6 C7 87.71(14)
C11 Fe1 C6 C7 -131.80(19)
C10 Fe1 C6 C7 -103.68(14)
C8 Fe1 C6 C7 -28.24(12)
C9 Fe1 C6 C7 -65.86(13)
C4 Fe1 C6 C11 -64.78(17)
C5 Fe1 C6 C11 -99.50(14)
C3 Fe1 C6 C11 -69.0(4)
C7 Fe1 C6 C11 131.80(19)
C2 Fe1 C6 C11 -167.05(15)
C1 Fe1 C6 C11 -140.49(14)
C10 Fe1 C6 C11 28.12(13)
C8 Fe1 C6 C11 103.55(14)
C9 Fe1 C6 C11 65.94(13)
C4 Fe1 C6 C12 49.7(3)
C5 Fe1 C6 C12 15.0(2)
C3 Fe1 C6 C12 45.5(5)
C7 Fe1 C6 C12 -113.7(3)
C2 Fe1 C6 C12 -52.6(3)
C1 Fe1 C6 C12 -26.0(3)
C11 Fe1 C6 C12 114.5(3)
C10 Fe1 C6 C12 142.6(2)
C8 Fe1 C6 C12 -142.0(2)
C9 Fe1 C6 C12 -179.6(2)
C11 C6 C7 C8 0.6(3)
C12 C6 C7 C8 175.7(2)
Fe1 C6 C7 C8 51.90(18)
C11 C6 C7 Fe1 -51.31(18)
C12 C6 C7 Fe1 123.8(2)
C4 Fe1 C7 C6 -47.1(4)
C5 Fe1 C7 C6 -65.26(16)
C3 Fe1 C7 C6 -170.20(17)
C2 Fe1 C7 C6 -144.15(14)
C1 Fe1 C7 C6 -103.93(14)
C11 Fe1 C7 C6 30.22(13)
C10 Fe1 C7 C6 68.39(13)
C8 Fe1 C7 C6 135.40(19)
C9 Fe1 C7 C6 106.65(14)
C4 Fe1 C7 C8 177.5(3)
C5 Fe1 C7 C8 159.34(13)
C3 Fe1 C7 C8 54.4(2)
C2 Fe1 C7 C8 80.45(14)
C1 Fe1 C7 C8 120.68(13)
C11 Fe1 C7 C8 -105.17(14)
C10 Fe1 C7 C8 -67.01(13)
C6 Fe1 C7 C8 -135.40(19)
C9 Fe1 C7 C8 -28.75(12)
C6 C7 C8 C9 2.3(3)
Fe1 C7 C8 C9 54.51(18)
C6 C7 C8 C13 -175.2(2)
Fe1 C7 C8 C13 -123.04(18)
C6 C7 C8 Fe1 -52.20(19)
C4 Fe1 C8 C7 -177.9(2)
C5 Fe1 C8 C7 -48.9(3)
C3 Fe1 C8 C7 -154.03(13)
C2 Fe1 C8 C7 -113.74(13)
C1 Fe1 C8 C7 -74.28(15)
C11 Fe1 C8 C7 66.47(13)
C10 Fe1 C8 C7 104.64(14)
C6 Fe1 C8 C7 27.90(12)
C9 Fe1 C8 C7 133.80(19)
C4 Fe1 C8 C9 48.3(3)
C5 Fe1 C8 C9 177.3(2)
C3 Fe1 C8 C9 72.17(16)
C7 Fe1 C8 C9 -133.80(19)
C2 Fe1 C8 C9 112.45(14)
C1 Fe1 C8 C9 151.92(14)
C11 Fe1 C8 C9 -67.33(14)
C10 Fe1 C8 C9 -29.16(14)
C6 Fe1 C8 C9 -105.91(15)
C4 Fe1 C8 C13 -71.1(3)
C5 Fe1 C8 C13 57.9(3)
C3 Fe1 C8 C13 -47.2(2)
C7 Fe1 C8 C13 106.9(2)
C2 Fe1 C8 C13 -6.9(2)
C1 Fe1 C8 C13 32.6(2)
C11 Fe1 C8 C13 173.34(19)
C10 Fe1 C8 C13 -148.5(2)
C6 Fe1 C8 C13 134.8(2)
C9 Fe1 C8 C13 -119.3(2)
C7 C8 C9 C10 -5.1(3)
C13 C8 C9 C10 172.3(2)
Fe1 C8 C9 C10 47.17(17)
C7 C8 C9 B1 176.6(2)
C13 C8 C9 B1 -6.0(3)
Fe1 C8 C9 B1 -131.1(2)
C7 C8 C9 Fe1 -52.24(18)
C13 C8 C9 Fe1 125.1(2)
F1 B1 C9 C8 121.2(2)
C24 B1 C9 C8 2.4(3)
C15 B1 C9 C8 -127.4(2)
F1 B1 C9 C10 -57.1(2)
C24 B1 C9 C10 -175.85(19)
C15 B1 C9 C10 54.4(3)
F1 B1 C9 Fe1 27.7(3)
C24 B1 C9 Fe1 -91.1(2)
C15 B1 C9 Fe1 139.12(16)
C4 Fe1 C9 C8 -160.41(13)
C5 Fe1 C9 C8 -176.1(3)
C3 Fe1 C9 C8 -122.51(14)
C7 Fe1 C9 C8 29.21(13)
C2 Fe1 C9 C8 -81.18(15)
C1 Fe1 C9 C8 -55.4(2)
C11 Fe1 C9 C8 104.70(15)
C10 Fe1 C9 C8 133.5(2)
C6 Fe1 C9 C8 66.82(14)
C4 Fe1 C9 C10 66.11(17)
C5 Fe1 C9 C10 50.4(4)
C3 Fe1 C9 C10 104.01(14)
C7 Fe1 C9 C10 -104.27(15)
C2 Fe1 C9 C10 145.33(14)
C1 Fe1 C9 C10 171.12(18)
C11 Fe1 C9 C10 -28.79(13)
C8 Fe1 C9 C10 -133.5(2)
C6 Fe1 C9 C10 -66.67(14)
C4 Fe1 C9 B1 -41.2(2)
C5 Fe1 C9 B1 -56.9(4)
C3 Fe1 C9 B1 -3.3(2)
C7 Fe1 C9 B1 148.4(2)
C2 Fe1 C9 B1 38.1(2)
C1 Fe1 C9 B1 63.8(3)
C11 Fe1 C9 B1 -136.1(2)
C10 Fe1 C9 B1 -107.3(2)
C8 Fe1 C9 B1 119.2(2)
C6 Fe1 C9 B1 -173.9(2)
C8 C9 C10 C11 5.3(3)
B1 C9 C10 C11 -176.27(19)
Fe1 C9 C10 C11 52.54(19)
C8 C9 C10 C14 -171.91(19)
B1 C9 C10 C14 6.5(3)
Fe1 C9 C10 C14 -124.7(2)
C8 C9 C10 Fe1 -47.25(17)
B1 C9 C10 Fe1 131.19(18)
C4 Fe1 C10 C11 96.71(15)
C5 Fe1 C10 C11 61.80(17)
C3 Fe1 C10 C11 138.30(14)
C7 Fe1 C10 C11 -66.49(14)
C2 Fe1 C10 C11 166.97(16)
C1 Fe1 C10 C11 69.9(5)
C8 Fe1 C10 C11 -105.13(14)
C6 Fe1 C10 C11 -28.18(13)
C9 Fe1 C10 C11 -134.1(2)
C4 Fe1 C10 C9 -129.15(14)
C5 Fe1 C10 C9 -164.06(14)
C3 Fe1 C10 C9 -87.56(15)
C7 Fe1 C10 C9 67.64(14)
C2 Fe1 C10 C9 -58.9(2)
C1 Fe1 C10 C9 -156.0(5)
C11 Fe1 C10 C9 134.1(2)
C8 Fe1 C10 C9 29.01(13)
C6 Fe1 C10 C9 105.96(15)
C4 Fe1 C10 C14 -10.8(2)
C5 Fe1 C10 C14 -45.7(2)
C3 Fe1 C10 C14 30.8(2)
C7 Fe1 C10 C14 -173.97(19)
C2 Fe1 C10 C14 59.5(2)
C1 Fe1 C10 C14 -37.6(6)
C11 Fe1 C10 C14 -107.5(2)
C8 Fe1 C10 C14 147.4(2)
C6 Fe1 C10 C14 -135.6(2)
C9 Fe1 C10 C14 118.4(2)
C9 C10 C11 C6 -2.7(3)
C14 C10 C11 C6 174.63(19)
Fe1 C10 C11 C6 51.78(19)
C9 C10 C11 Fe1 -54.51(19)
C14 C10 C11 Fe1 122.85(18)
C7 C6 C11 C10 -0.4(3)
C12 C6 C11 C10 -175.5(2)
Fe1 C6 C11 C10 -51.60(19)
C7 C6 C11 Fe1 51.21(18)
C12 C6 C11 Fe1 -123.9(2)
C4 Fe1 C11 C10 -93.10(14)
C5 Fe1 C11 C10 -134.94(13)
C3 Fe1 C11 C10 -61.69(18)
C7 Fe1 C11 C10 105.19(14)
C2 Fe1 C11 C10 -111.9(6)
C1 Fe1 C11 C10 -165.31(14)
C8 Fe1 C11 C10 66.67(13)
C6 Fe1 C11 C10 135.2(2)
C9 Fe1 C11 C10 28.73(12)
C4 Fe1 C11 C6 131.67(14)
C5 Fe1 C11 C6 89.83(15)
C3 Fe1 C11 C6 163.07(15)
C7 Fe1 C11 C6 -30.04(13)
C2 Fe1 C11 C6 112.9(6)
C1 Fe1 C11 C6 59.46(19)
C10 Fe1 C11 C6 -135.2(2)
C8 Fe1 C11 C6 -68.56(14)
C9 Fe1 C11 C6 -106.51(14)
F1 B1 C15 C20 132.5(2)
C24 B1 C15 C20 -111.5(3)
C9 B1 C15 C20 22.7(3)
F1 B1 C15 C16 -45.1(2)
C24 B1 C15 C16 70.9(2)
C9 B1 C15 C16 -154.96(19)
C20 C15 C16 C17 -5.8(3)
B1 C15 C16 C17 172.11(19)
C20 C15 C16 C22 174.2(2)
B1 C15 C16 C22 -7.9(3)
C15 C16 C17 C18 2.0(4)
C22 C16 C17 C18 -178.0(2)
C16 C17 C18 C19 3.4(4)
C16 C17 C18 C23 -175.8(2)
C17 C18 C19 C20 -4.8(3)
C23 C18 C19 C20 174.4(2)
C18 C19 C20 C15 0.9(4)
C18 C19 C20 C21 -177.3(2)
C16 C15 C20 C19 4.4(4)
B1 C15 C20 C19 -173.22(19)
C16 C15 C20 C21 -177.6(2)
B1 C15 C20 C21 4.7(4)
F1 B1 C24 C29 158.43(18)
C15 B1 C24 C29 44.8(3)
C9 B1 C24 C29 -86.0(3)
F1 B1 C24 C25 -16.4(3)
C15 B1 C24 C25 -130.0(2)
C9 B1 C24 C25 99.2(2)
C29 C24 C25 C26 -4.0(3)
B1 C24 C25 C26 171.16(19)
C29 C24 C25 C31 171.0(2)
B1 C24 C25 C31 -13.9(3)
C24 C25 C26 C27 2.8(3)
C31 C25 C26 C27 -172.5(2)
C25 C26 C27 C28 0.1(3)
C25 C26 C27 C32 175.7(2)
C26 C27 C28 C29 -1.7(3)
C32 C27 C28 C29 -177.1(2)
C27 C28 C29 C24 0.3(3)
C27 C28 C29 C30 177.0(2)
C25 C24 C29 C28 2.5(3)
B1 C24 C29 C28 -172.61(19)
C25 C24 C29 C30 -173.99(19)
B1 C24 C29 C30 10.9(3)
